data_4002448
loop_
_publ_author_name
'Tey, S.L.'
'Reddy, M.V.'
'Ding, J.'
'Chowdary, B.V.R.'
'Rao, G.V.S.'
'Yi, J.'
'Vittal, J.J.'

_publ_section_title
;
 Synthesis, Structure, and Magnetic Properties of Precursors to LiMO2
 Battery Materials
;
_journal_name_full 'Chemistry of Materials (1,1989-)'
_journal_page_first 1587
_journal_page_last 1594
_journal_volume 18
_journal_year 2006
_chemical_formula_sum 'C3 H12 Li N6 Ni O7.5'
_chemical_name_systematic '(Li (H2 O) Ni (N2 H3 C O2)3) (H2 O)0.5'
_space_group_IT_number 4
_symmetry_space_group_name_Hall 'P 2yb'
_symmetry_space_group_name_H-M 'P 1 21 1'
_cell_angle_alpha 90
_cell_angle_beta 92.262
_cell_angle_gamma 90
_cell_formula_units_Z 2
_cell_length_a 9.4868
_cell_length_b 4.9676
_cell_length_c 11.261
_cell_volume 530.279
_citation_journal_id_ASTM CMATEX
_cod_data_source_file Tey_CMATEX_2006_828.cif
_cod_data_source_block C3H12Li1N6Ni1O7.5
_cod_original_cell_volume 530.2794
_cod_original_formula_sum 'C3 H12 Li1 N6 Ni1 O7.5'
_cod_database_code 4002448

loop_
_symmetry_equiv_pos_as_xyz
x,y,z
-x,y+1/2,-z

loop_
_atom_site_label
_atom_site_type_symbol
_atom_site_fract_x
_atom_site_fract_y
_atom_site_fract_z
_atom_site_occupancy
_atom_site_U_iso_or_equiv
N5 N-2 0.7832 0.5646 0.8299 1 0.0
C1 C+4 0.4781 0.9832 0.7507 1 0.0
C3 C+4 0.9689 0.8875 0.8218 1 0.0
O6 O-2 1.0765 0.9934 0.87358 1 0.0
H13 H+1 0.5 -0.101 0.998 0.5 0.0
N1 N-2 0.5355 0.5914 0.6407 1 0.0
O1 O-2 0.6097 1.0401 0.7535 1 0.0
N6 N-2 0.9137 0.666 0.8742 1 0.0
H4 H+1 0.926 0.463 0.608 1 0.0
O5 O-2 0.9135 0.9706 0.72429 1 0.0
H12 H+1 0.49 0.186 0.992 0.5 0.0
H3 H+1 0.348 0.733 0.699 1 0.0
Li1 Li+1 0.2016 1.2645 0.8137 1 0.0
H5 H+1 0.801 0.351 0.562 1 0.0
H6 H+1 0.925 0.538 0.415 1 0.0
O8 O-2 0.4736 0.0439 1.0392 0.5 0.0
H1 H+1 0.514 0.558 0.5673 1 0.0
H9 H+1 0.934 0.633 0.9475 1 0.0
C2 C+4 0.8079 0.8541 0.4355 1 0.0
H2 H+1 0.549 0.446 0.678 1 0.0
H8 H+1 0.785 0.399 0.81 1 0.0
H11 H+1 0.184 1.695 0.925 1 0.0
O3 O-2 0.7269 0.9572 0.51147 1 0.0
N4 N-2 0.8753 0.6195 0.4646 1 0.0
O4 O-2 0.8332 0.958 0.33636 1 0.0
N2 N-2 0.4337 0.7682 0.6855 1 0.0
O2 O-2 0.388 1.1199 0.8017 1 0.0
O7 O-2 0.2348 1.5446 0.9385 1 0.0
H10 H+1 0.325 1.598 0.946 1 0.0
Ni1 Ni+2 0.73299 0.76507 0.67131 1 0.0
H7 H+1 0.716 0.596 0.873 1 0.0
N3 N-2 0.8475 0.4939 0.5737 1 0.0
